data_4116607
loop_
_publ_author_name
'Pavel Anzenbacher'
'Karolina Jurs\'ikov\'a'
'Vincent M. Lynch'
'Philip A. Gale'
'Jonathan L. Sessler'

_publ_section_title
;
 Calix[4]pyrroles Containing Deep Cavities and Fixed Walls. Synthesis,
 Structural Studies, and Anion Binding Properties of the Isomeric Products
 Derived from the Condensation of p-Hydroxyacetophenone and Pyrrole
;
_journal_name_full 'Journal of the American Chemical Society'
_journal_page_first 11020
_journal_page_last 11021
_journal_paper_doi 10.1021/ja993195n
_journal_volume 121
_journal_year 1999
_chemical_formula_sum 'C50 H52 N4 O6'
_chemical_formula_weight 804.96
_chemical_name_systematic
; 
 ? 
;
_space_group_IT_number 14
_symmetry_cell_setting monoclinic
_symmetry_space_group_name_Hall '-P 2ybc'
_symmetry_space_group_name_H-M 'P 1 21/c 1'
_atom_sites_solution_hydrogens geom
_atom_sites_solution_primary direct
_atom_sites_solution_secondary difmap
_audit_creation_method SHELXL
_cell_angle_alpha 90.00
_cell_angle_beta 105.134(2)
_cell_angle_gamma 90.00
_cell_formula_units_Z 4
_cell_length_a 10.8820(5)
_cell_length_b 20.2050(6)
_cell_length_c 19.7400(6)
_cell_measurement_temperature 153(2)
_cell_volume 4189.7(3)
_computing_cell_refinement 'DENZO-SMN V0.93.0'
_computing_data_collection 'Collect, Nonius B.V., 1998'
_computing_data_reduction
;
  DENZO-SMN V0.93.0, Z. Otwinoski and W. Minor, "Processing of X-ray
  Diffraction Data Collected in Oscillation Mode", Methods in
  Enzymology, Volume 276, Macromolecular Crystallography, part A,
  307-326, 1997, C.W. Carter, jr. and R. W. Sweet, Eds., Academic
  Press.
;
_computing_molecular_graphics
;
Shelxtl-Plus V5.03, Siemens Analytical, 1994, Madison, WI
;
_computing_structure_refinement 'SHELXL-93 (Sheldrick, 1993)'
_computing_structure_solution 'SHELXS-86 (Sheldrick, 1990)'
_diffrn_ambient_temperature 153(2)
_diffrn_measurement_device 'Nonius Kappa CCD'
_diffrn_measurement_method \w-scans
_diffrn_radiation_monochromator graphite
_diffrn_radiation_source 'normal-focus sealed tube'
_diffrn_radiation_type MoK\a
_diffrn_radiation_wavelength 0.71073
_diffrn_reflns_av_R_equivalents 0.0371
_diffrn_reflns_av_sigmaI/netI 0.0726
_diffrn_reflns_limit_h_max 14
_diffrn_reflns_limit_h_min -14
_diffrn_reflns_limit_k_max 26
_diffrn_reflns_limit_k_min -18
_diffrn_reflns_limit_l_max 25
_diffrn_reflns_limit_l_min -25
_diffrn_reflns_number 14882
_diffrn_reflns_theta_max 27.51
_diffrn_reflns_theta_min 2.94
_exptl_absorpt_coefficient_mu 0.084
_exptl_absorpt_correction_type none
_exptl_crystal_colour colorless
_exptl_crystal_density_diffrn 1.276
_exptl_crystal_description needles
_exptl_crystal_F_000 1712
_exptl_crystal_size_max 0.50
_exptl_crystal_size_mid 0.13
_exptl_crystal_size_min 0.10
_refine_diff_density_max 0.292
_refine_diff_density_min -0.259
_refine_diff_density_rms 0.048
_refine_ls_extinction_coef 0.0028(5)
_refine_ls_extinction_expression Fc^*^=kFc[1+0.001xFc^2^\l^3^/sin(2\q)]^-1/4^
_refine_ls_extinction_method SHELXL
_refine_ls_goodness_of_fit_all 1.079
_refine_ls_goodness_of_fit_obs 1.152
_refine_ls_hydrogen_treatment mixed
_refine_ls_matrix_type full
_refine_ls_number_parameters 641
_refine_ls_number_reflns 9388
_refine_ls_number_restraints 39
_refine_ls_restrained_S_all 1.081
_refine_ls_restrained_S_obs 1.151
_refine_ls_R_factor_all 0.1005
_refine_ls_R_factor_obs 0.0582
_refine_ls_shift/esd_max -0.002
_refine_ls_shift/esd_mean 0.000
_refine_ls_structure_factor_coef Fsqd
_refine_ls_weighting_details 'w=1/[\s^2^(Fo^2^)+(0.0321P)^2^+2.3751P] where P=(Fo^2^+2Fc^2^)/3'
_refine_ls_weighting_scheme calc
_refine_ls_wR_factor_all 0.1288
_refine_ls_wR_factor_obs 0.1107
_reflns_number_observed 6309
_reflns_number_total 9391
_reflns_observed_criterion >2sigma(I)
_cod_data_source_file ja993195n_2.cif
_cod_data_source_block ethanol_adduct_of_the_alpha,alpha,alpha,alpha_adduct_of_2
_cod_depositor_comments
;
The following automatic conversions were performed:

'_refine_ls_weighting_scheme' value 'calc
w=1/[\s^2^(Fo^2^)+(0.0321P)^2^+2.3751P] where P=(Fo^2^+2Fc^2^)/3' was
changed to 'calc'. New tag '_refine_ls_weighting_details' was
created. The value of the new tag was set to
'w=1/[\s^2^(Fo^2^)+(0.0321P)^2^+2.3751P] where P=(Fo^2^+2Fc^2^)/3'.

Automatic conversion script
Id: cif_fix_values 3143 2015-03-26 13:38:13Z robertas 
;
_cod_database_code 4116607

loop_
_symmetry_equiv_pos_as_xyz
'x, y, z'
'-x, y+1/2, -z+1/2'
'-x, -y, -z'
'x, -y-1/2, z-1/2'

loop_
_atom_site_aniso_label
_atom_site_aniso_U_11
_atom_site_aniso_U_22
_atom_site_aniso_U_33
_atom_site_aniso_U_23
_atom_site_aniso_U_13
_atom_site_aniso_U_12
N1 0.0268(10) 0.0282(9) 0.0214(8) -0.0004(7) 0.0059(7) -0.0012(8)
N2 0.0242(10) 0.0318(10) 0.0243(8) -0.0033(7) 0.0012(7) -0.0048(8)
N3 0.0267(10) 0.0211(9) 0.0272(9) 0.0008(7) 0.0051(7) -0.0023(7)
N4 0.0279(10) 0.0243(9) 0.0278(9) -0.0038(7) 0.0090(7) 0.0021(7)
C1 0.0287(12) 0.0209(10) 0.0258(10) -0.0046(8) 0.0075(9) -0.0035(9)
C2 0.0344(13) 0.0307(11) 0.0239(10) -0.0031(8) 0.0099(9) -0.0029(10)
C3 0.0377(14) 0.0289(11) 0.0205(10) -0.0010(8) 0.0054(9) 0.0016(10)
C4 0.0280(12) 0.0236(10) 0.0234(10) -0.0042(8) 0.0024(8) -0.0008(9)
C5 0.0269(12) 0.0268(11) 0.0239(10) -0.0022(8) 0.0027(8) 0.0005(9)
C6 0.0232(11) 0.0291(11) 0.0227(10) -0.0026(8) 0.0045(8) 0.0028(9)
C7 0.0262(12) 0.0322(11) 0.0231(10) -0.0037(8) 0.0000(8) -0.0012(9)
C8 0.0265(12) 0.0299(11) 0.0296(11) -0.0055(8) 0.0045(9) -0.0062(9)
C9 0.0214(11) 0.0268(11) 0.0297(11) -0.0027(8) 0.0068(8) -0.0022(9)
C10 0.0251(12) 0.0278(11) 0.0252(10) -0.0024(8) 0.0056(8) -0.0053(9)
C11 0.0286(12) 0.0261(11) 0.0217(10) -0.0056(8) 0.0068(8) -0.0062(9)
C12 0.0364(14) 0.0229(11) 0.0329(11) -0.0059(8) 0.0108(10) -0.0076(10)
C13 0.0348(13) 0.0216(11) 0.0313(11) -0.0030(8) 0.0074(9) 0.0020(9)
C14 0.0304(12) 0.0227(10) 0.0220(9) -0.0026(8) 0.0037(8) 0.0024(9)
C15 0.0267(12) 0.0226(10) 0.0256(10) -0.0020(8) 0.0036(8) 0.0011(9)
C16 0.0224(11) 0.0219(10) 0.0255(10) -0.0033(8) 0.0013(8) -0.0008(8)
C17 0.0305(13) 0.0230(10) 0.0286(11) -0.0048(8) 0.0021(9) 0.0035(9)
C18 0.0313(13) 0.0294(11) 0.0250(10) -0.0058(8) 0.0075(9) 0.0005(9)
C19 0.0234(11) 0.0266(11) 0.0237(10) -0.0036(8) 0.0053(8) -0.0025(9)
C20 0.0253(12) 0.0253(10) 0.0254(10) -0.0047(8) 0.0081(8) -0.0026(9)
C21 0.0320(14) 0.0375(13) 0.0277(11) -0.0001(10) 0.0012(10) 0.0030(11)
C22 0.0269(12) 0.0239(10) 0.0260(10) 0.0002(8) 0.0051(9) 0.0012(9)
C23 0.0270(13) 0.0316(12) 0.0433(13) -0.0076(9) 0.0096(10) -0.0053(10)
C24 0.0309(13) 0.0347(12) 0.0411(12) -0.0066(10) 0.0156(10) 0.0008(10)
C25 0.0342(13) 0.0243(11) 0.0291(10) -0.0028(8) 0.0055(9) 0.0047(9)
C26 0.0329(13) 0.0244(11) 0.0385(12) -0.0041(9) 0.0053(10) -0.0027(9)
C27 0.0307(12) 0.0244(11) 0.0324(11) 0.0006(8) 0.0107(9) 0.0004(9)
O28 0.0402(11) 0.0377(9) 0.0425(9) -0.0164(7) 0.0100(8) 0.0012(8)
C29 0.0316(14) 0.0383(13) 0.0356(13) -0.0016(10) 0.0108(10) -0.0079(11)
C30 0.0248(12) 0.0286(11) 0.0262(10) -0.0007(8) 0.0089(9) -0.0033(9)
C31 0.0251(12) 0.0381(12) 0.0263(10) 0.0014(9) 0.0068(9) 0.0040(10)
C32 0.0295(13) 0.0307(11) 0.0344(11) 0.0018(9) 0.0096(9) 0.0083(10)
C33 0.0278(12) 0.0307(11) 0.0271(10) -0.0045(8) 0.0112(9) -0.0001(9)
C34 0.0338(13) 0.0297(11) 0.0246(10) 0.0028(8) 0.0064(9) 0.0020(10)
C35 0.0342(13) 0.0229(10) 0.0291(11) 0.0011(8) 0.0102(9) 0.0018(9)
O36 0.0408(10) 0.0341(8) 0.0290(8) -0.0053(6) 0.0068(7) 0.0101(7)
C37 0.0347(15) 0.0282(12) 0.0335(12) 0.0020(10) 0.0056(10) 0.0041(10)
C38 0.0268(12) 0.0230(10) 0.0220(10) 0.0008(7) 0.0015(8) 0.0020(9)
C39 0.0246(12) 0.0277(11) 0.0231(10) 0.0013(8) 0.0022(8) -0.0016(9)
C40 0.0285(13) 0.0322(11) 0.0229(10) -0.0007(8) 0.0072(9) 0.0013(9)
C41 0.0310(13) 0.0236(10) 0.0206(9) -0.0005(8) 0.0011(8) -0.0002(9)
C42 0.0242(12) 0.0304(11) 0.0258(10) -0.0006(8) 0.0032(9) -0.0029(9)
C43 0.0267(12) 0.0319(11) 0.0251(10) -0.0028(8) 0.0053(9) 0.0028(9)
O44 0.0361(10) 0.0325(8) 0.0325(8) -0.0115(6) 0.0093(7) -0.0061(7)
C45 0.0309(14) 0.0312(12) 0.0331(12) -0.0055(10) 0.0125(10) -0.0049(10)
C46 0.0243(11) 0.0243(11) 0.0273(10) -0.0016(8) 0.0097(8) -0.0030(9)
C47 0.0254(12) 0.0212(10) 0.0362(11) -0.0025(8) 0.0062(9) 0.0007(9)
C48 0.0242(12) 0.0316(11) 0.0303(11) -0.0032(8) 0.0013(9) -0.0020(9)
C49 0.0249(12) 0.0253(11) 0.0304(11) -0.0081(8) 0.0089(9) -0.0053(9)
C50 0.0280(12) 0.0231(10) 0.0321(11) -0.0012(8) 0.0076(9) -0.0001(9)
C51 0.0263(12) 0.0270(11) 0.0252(10) -0.0004(8) 0.0041(8) -0.0032(9)
O52 0.0310(9) 0.0287(8) 0.0351(8) -0.0115(6) 0.0046(7) -0.0006(7)
O1B 0.048(4) 0.040(3) 0.041(3) -0.018(3) 0.001(3) -0.008(3)
C2B 0.040(5) 0.035(4) 0.040(4) 0.004(3) 0.012(4) -0.008(3)
C3B 0.066(8) 0.046(6) 0.055(6) -0.017(4) 0.013(6) 0.009(6)
O1A 0.075(2) 0.044(2) 0.033(2) -0.0077(13) 0.0139(15) 0.012(2)
C2A 0.035(2) 0.038(2) 0.036(2) 0.003(2) 0.014(2) 0.004(2)
C3A 0.055(4) 0.037(2) 0.035(2) 0.002(2) 0.001(2) -0.004(2)
O1W 0.0498(13) 0.0391(10) 0.0348(9) 0.0000(7) 0.0020(8) 0.0030(9)

loop_
_atom_site_label
_atom_site_type_symbol
_atom_site_fract_x
_atom_site_fract_y
_atom_site_fract_z
_atom_site_U_iso_or_equiv
_atom_site_thermal_displace_type
_atom_site_occupancy
_atom_site_calc_flag
_atom_site_refinement_flags
_atom_site_disorder_group
H44 H 0.4714(31) 0.4005(14) 1.0884(15) 0.068(9) Uiso 1 d . .
H52 H 0.3187(30) 0.5809(14) 0.9129(14) 0.061(9) Uiso 1 d . .
H36 H -0.1254(31) 0.3530(14) 1.1162(15) 0.068(9) Uiso 1 d . .
N1 N 0.0259(2) 0.35089(8) 0.68735(8) 0.0255(4) Uani 1 d . .
H1N H 0.0275(2) 0.33263(8) 0.72803(8) 0.031 Uiso 1 d R .
N2 N -0.1986(2) 0.29610(8) 0.75697(8) 0.0277(4) Uani 1 d . .
H2N H -0.1408(2) 0.31826(8) 0.78824(8) 0.033 Uiso 1 d R .
N3 N 0.0111(2) 0.19650(8) 0.85701(8) 0.0254(4) Uani 1 d . .
H3N H 0.0193(2) 0.23844(8) 0.84697(8) 0.030 Uiso 1 d R .
N4 N 0.2392(2) 0.26686(8) 0.80185(8) 0.0264(4) Uani 1 d . .
H4N H 0.2010(2) 0.29493(8) 0.82373(8) 0.032 Uiso 1 d R .
C1 C 0.1313(2) 0.36006(9) 0.66201(10) 0.0250(4) Uani 1 d . .
C2 C 0.0892(2) 0.38948(10) 0.59747(10) 0.0293(5) Uani 1 d . .
H2 H 0.1405(2) 0.40142(10) 0.56714(10) 0.035 Uiso 1 d R .
C3 C -0.0441(2) 0.39862(10) 0.58401(10) 0.0294(5) Uani 1 d . .
H3 H -0.0976(2) 0.41834(10) 0.54317(10) 0.035 Uiso 1 d R .
C4 C -0.0828(2) 0.37451(9) 0.64000(10) 0.0258(5) Uani 1 d . .
C5 C -0.2094(2) 0.37896(10) 0.65805(10) 0.0266(5) Uani 1 d . .
C6 C -0.2450(2) 0.31404(10) 0.68745(10) 0.0253(4) Uani 1 d . .
C7 C -0.3290(2) 0.26611(10) 0.65629(10) 0.0284(5) Uani 1 d . .
H7 H -0.3749(2) 0.26482(10) 0.60824(10) 0.034 Uiso 1 d R .
C8 C -0.3360(2) 0.21885(10) 0.70763(10) 0.0292(5) Uani 1 d . .
H8 H -0.3872(2) 0.18010(10) 0.70021(10) 0.035 Uiso 1 d R .
C9 C -0.2560(2) 0.23827(10) 0.77017(10) 0.0260(5) Uani 1 d . .
C10 C -0.2263(2) 0.20443(10) 0.84154(10) 0.0262(5) Uani 1 d . .
C11 C -0.1031(2) 0.16544(10) 0.85345(10) 0.0254(5) Uani 1 d . .
C12 C -0.0759(2) 0.10074(10) 0.87056(10) 0.0304(5) Uani 1 d . .
H12 H -0.1361(2) 0.06700(10) 0.87171(10) 0.037 Uiso 1 d R .
C13 C 0.0580(2) 0.09256(10) 0.88655(10) 0.0295(5) Uani 1 d . .
H13 H 0.1032(2) 0.05247(10) 0.90036(10) 0.035 Uiso 1 d R .
C14 C 0.1112(2) 0.15242(10) 0.87882(10) 0.0256(5) Uani 1 d . .
C15 C 0.2482(2) 0.17310(10) 0.88918(10) 0.0255(4) Uani 1 d . .
C16 C 0.2682(2) 0.20206(9) 0.82177(10) 0.0242(4) Uani 1 d . .
C17 C 0.3214(2) 0.17499(10) 0.77261(10) 0.0284(5) Uani 1 d . .
H17 H 0.3493(2) 0.13051(10) 0.77182(10) 0.034 Uiso 1 d R .
C18 C 0.3281(2) 0.22441(10) 0.72351(10) 0.0285(5) Uani 1 d . .
H18 H 0.3610(2) 0.21896(10) 0.68379(10) 0.034 Uiso 1 d R .
C19 C 0.2787(2) 0.28140(10) 0.74239(10) 0.0247(4) Uani 1 d . .
C20 C 0.2655(2) 0.34900(10) 0.70812(10) 0.0250(4) Uani 1 d . .
C21 C -0.3134(2) 0.39667(12) 0.59081(11) 0.0336(5) Uani 1 d . .
C22 C -0.2043(2) 0.43403(10) 0.71335(10) 0.0260(5) Uani 1 d . .
C23 C -0.3055(2) 0.44340(11) 0.74353(12) 0.0339(5) Uani 1 d . .
H23 H -0.3783(2) 0.41576(11) 0.72944(12) 0.041 Uiso 1 d R .
C24 C -0.3023(2) 0.49203(11) 0.79391(11) 0.0344(5) Uani 1 d . .
H24 H -0.3729(2) 0.49787(11) 0.81326(11) 0.041 Uiso 1 d R .
C25 C -0.1955(2) 0.53188(10) 0.81559(10) 0.0297(5) Uani 1 d . .
C26 C -0.0949(2) 0.52370(10) 0.78589(11) 0.0327(5) Uani 1 d . .
H26 H -0.0218(2) 0.55118(10) 0.79999(11) 0.039 Uiso 1 d R .
C27 C -0.1005(2) 0.47559(10) 0.73500(10) 0.0287(5) Uani 1 d . .
H27 H -0.0312(2) 0.47106(10) 0.71443(10) 0.034 Uiso 1 d R .
O28 O -0.1839(2) 0.58001(8) 0.86569(8) 0.0403(4) Uani 1 d . .
C29 C -0.3359(2) 0.15665(12) 0.84296(13) 0.0348(5) Uani 1 d . .
C30 C -0.2133(2) 0.25325(10) 0.90336(10) 0.0262(5) Uani 1 d . .
C31 C -0.2737(2) 0.31438(11) 0.89825(11) 0.0298(5) Uani 1 d . .
H31 H -0.3244(2) 0.32891(11) 0.85396(11) 0.036 Uiso 1 d R .
C32 C -0.2614(2) 0.35447(11) 0.95691(11) 0.0313(5) Uani 1 d . .
H32 H -0.3012(2) 0.39670(11) 0.95227(11) 0.038 Uiso 1 d R .
C33 C -0.1904(2) 0.33312(10) 1.02209(10) 0.0278(5) Uani 1 d . .
C34 C -0.1317(2) 0.27183(10) 1.02900(10) 0.0296(5) Uani 1 d . .
H34 H -0.0842(2) 0.25658(10) 1.07370(10) 0.036 Uiso 1 d R .
C35 C -0.1428(2) 0.23306(10) 0.96989(10) 0.0284(5) Uani 1 d . .
H35 H -0.1011(2) 0.19137(10) 0.97467(10) 0.034 Uiso 1 d R .
O36 O -0.1816(2) 0.37359(7) 1.07965(8) 0.0350(4) Uani 1 d . .
C37 C 0.3340(3) 0.11140(11) 0.91015(12) 0.0327(5) Uani 1 d . .
C38 C 0.2889(2) 0.22597(9) 0.94738(10) 0.0248(4) Uani 1 d . .
C39 C 0.2138(2) 0.24383(10) 0.99164(10) 0.0259(5) Uani 1 d . .
H39 H 0.1356(2) 0.22143(10) 0.98814(10) 0.031 Uiso 1 d R .
C40 C 0.2508(2) 0.29438(10) 1.04080(10) 0.0278(5) Uani 1 d . .
H40 H 0.1980(2) 0.30634(10) 1.07030(10) 0.033 Uiso 1 d R .
C41 C 0.3645(2) 0.32677(10) 1.04664(10) 0.0261(5) Uani 1 d . .
C42 C 0.4441(2) 0.30799(10) 1.00519(10) 0.0274(5) Uani 1 d . .
H42 H 0.5239(2) 0.32924(10) 1.01035(10) 0.033 Uiso 1 d R .
C43 C 0.4058(2) 0.25795(10) 0.95623(10) 0.0282(5) Uani 1 d . .
H43 H 0.4603(2) 0.24526(10) 0.92789(10) 0.034 Uiso 1 d R .
O44 O 0.3969(2) 0.37801(7) 1.09445(7) 0.0336(4) Uani 1 d . .
C45 C 0.3604(2) 0.35401(12) 0.66210(12) 0.0309(5) Uani 1 d . .
C46 C 0.2987(2) 0.40488(9) 0.76399(10) 0.0248(4) Uani 1 d . .
C47 C 0.3917(2) 0.39656(10) 0.82713(11) 0.0279(5) Uani 1 d . .
H47 H 0.4361(2) 0.35568(10) 0.83626(11) 0.034 Uiso 1 d R .
C48 C 0.4210(2) 0.44697(10) 0.87692(11) 0.0298(5) Uani 1 d . .
H48 H 0.4834(2) 0.44004(10) 0.92000(11) 0.036 Uiso 1 d R .
C49 C 0.3587(2) 0.50716(10) 0.86317(10) 0.0266(5) Uani 1 d . .
C50 C 0.2700(2) 0.51767(10) 0.79980(10) 0.0278(5) Uani 1 d . .
H50 H 0.2289(2) 0.55936(10) 0.78970(10) 0.033 Uiso 1 d R .
C51 C 0.2415(2) 0.46664(10) 0.75108(10) 0.0266(5) Uani 1 d . .
H51 H 0.1809(2) 0.47427(10) 0.70748(10) 0.032 Uiso 1 d R .
O52 O 0.3888(2) 0.55594(7) 0.91436(8) 0.0324(4) Uani 1 d . .
H45A H 0.4504(24) 0.3436(10) 0.6903(11) 0.032(6) Uiso 1 d . .
H45B H 0.3597(23) 0.3995(13) 0.6442(12) 0.042(7) Uiso 1 d . .
H45C H 0.3369(23) 0.3236(11) 0.6223(12) 0.038(6) Uiso 1 d . .
H37A H 0.3245(21) 0.0932(10) 0.9552(11) 0.030(6) Uiso 1 d . .
H37B H 0.3132(22) 0.0776(11) 0.8729(12) 0.032(6) Uiso 1 d . .
H37C H 0.4259(26) 0.1250(11) 0.9153(12) 0.040(7) Uiso 1 d . .
H29A H -0.4202(26) 0.1798(12) 0.8348(12) 0.040(7) Uiso 1 d . .
H29B H -0.3181(23) 0.1355(11) 0.8912(13) 0.040(6) Uiso 1 d . .
H29C H -0.3454(24) 0.1207(12) 0.8066(12) 0.044(7) Uiso 1 d . .
H21A H -0.3152(21) 0.3634(10) 0.5537(11) 0.028(6) Uiso 1 d . .
H21B H -0.2958(24) 0.4425(12) 0.5724(12) 0.043(7) Uiso 1 d . .
H21C H -0.4004(25) 0.3991(11) 0.6014(11) 0.035(6) Uiso 1 d . .
O1B O 0.0148(6) 0.3462(3) 0.8770(3) 0.045(2) Uani 0.32 d PDU 1
C2B C 0.1037(8) 0.3984(3) 0.8968(4) 0.038(2) Uani 0.32 d PDU 1
H2BA H 0.1034(8) 0.4245(3) 0.8562(4) 0.045 Uiso 0.32 d PR 1
H2BB H 0.1871(8) 0.3795(3) 0.9137(4) 0.045 Uiso 0.32 d PR 1
C3B C 0.0679(12) 0.4460(6) 0.9481(8) 0.056(4) Uani 0.32 d PDU 1
H3BA H 0.1316(12) 0.4800(6) 0.9594(8) 0.085 Uiso 0.32 d PR 1
H3BB H -0.0146(12) 0.4659(6) 0.9312(8) 0.085 Uiso 0.32 d PR 1
H3BC H 0.0700(12) 0.4204(6) 0.9893(8) 0.085 Uiso 0.32 d PR 1
O1A O 0.0560(4) 0.3629(2) 0.85050(14) 0.0507(8) Uani 0.68 d PDU 2
C2A C 0.0247(4) 0.3911(2) 0.9111(2) 0.0354(8) Uani 0.68 d PDU 2
H2AA H 0.0225(4) 0.3568(2) 0.9445(2) 0.042 Uiso 0.68 d PR 2
H2AB H -0.0584(4) 0.4107(2) 0.8967(2) 0.042 Uiso 0.68 d PR 2
C3A C 0.1202(6) 0.4422(3) 0.9470(3) 0.0441(14) Uani 0.68 d PDU 2
H3AA H 0.0972(6) 0.4605(3) 0.9868(3) 0.066 Uiso 0.68 d PR 2
H3AB H 0.2030(6) 0.4224(3) 0.9619(3) 0.066 Uiso 0.68 d PR 2
H3AC H 0.1214(6) 0.4768(3) 0.9137(3) 0.066 Uiso 0.68 d PR 2
O1W O -0.0118(2) 0.17911(9) 0.69192(9) 0.0429(4) Uani 1 d . .
H28 H -0.2584(30) 0.5858(14) 0.8760(15) 0.060(9) Uiso 1 d . .
H1WA H 0.0737(53) 0.1687(23) 0.6940(24) 0.146(19) Uiso 1 d . .
H1WB H -0.0313(53) 0.1825(25) 0.7304(27) 0.160(22) Uiso 1 d . .

loop_
_atom_type_symbol
_atom_type_description
_atom_type_scat_dispersion_real
_atom_type_scat_dispersion_imag
_atom_type_scat_source
C C 0.0033 0.0016 'International Tables Vol C Tables 4.2.6.8 and 6.1.1.4'
H H 0.0000 0.0000 'International Tables Vol C Tables 4.2.6.8 and 6.1.1.4'
N N 0.0061 0.0033 'International Tables Vol C Tables 4.2.6.8 and 6.1.1.4'
O O 0.0106 0.0060 'International Tables Vol C Tables 4.2.6.8 and 6.1.1.4'

loop_
_geom_angle_atom_site_label_1
_geom_angle_atom_site_label_2
_geom_angle_atom_site_label_3
_geom_angle
C1 N1 C4 110.7(2)
C1 N1 H1N 124.61(11)
C4 N1 H1N 124.71(11)
C6 N2 C9 110.1(2)
C6 N2 H2N 124.91(11)
C9 N2 H2N 125.01(10)
C11 N3 C14 110.4(2)
C11 N3 H3N 124.78(11)
C14 N3 H3N 124.82(11)
C16 N4 C19 110.2(2)
C16 N4 H4N 125.02(11)
C19 N4 H4N 124.80(11)
C2 C1 N1 106.7(2)
C2 C1 C20 130.9(2)
N1 C1 C20 121.5(2)
C1 C2 C3 107.9(2)
C1 C2 H2 125.92(13)
C3 C2 H2 126.13(11)
C4 C3 C2 108.5(2)
C4 C3 H3 125.75(13)
C2 C3 H3 125.77(11)
C3 C4 N1 106.2(2)
C3 C4 C5 131.2(2)
N1 C4 C5 122.0(2)
C4 C5 C6 112.1(2)
C4 C5 C21 108.6(2)
C6 C5 C21 108.9(2)
C4 C5 C22 110.0(2)
C6 C5 C22 108.4(2)
C21 C5 C22 108.8(2)
C7 C6 N2 106.8(2)
C7 C6 C5 130.3(2)
N2 C6 C5 122.7(2)
C6 C7 C8 108.2(2)
C6 C7 H7 125.87(12)
C8 C7 H7 125.91(11)
C9 C8 C7 108.3(2)
C9 C8 H8 125.76(12)
C7 C8 H8 125.97(11)
C8 C9 N2 106.5(2)
C8 C9 C10 129.6(2)
N2 C9 C10 123.9(2)
C11 C10 C9 110.0(2)
C11 C10 C29 109.2(2)
C9 C10 C29 108.7(2)
C11 C10 C30 108.3(2)
C9 C10 C30 113.4(2)
C29 C10 C30 107.3(2)
C12 C11 N3 106.8(2)
C12 C11 C10 131.4(2)
N3 C11 C10 121.3(2)
C11 C12 C13 108.1(2)
C11 C12 H12 125.98(13)
C13 C12 H12 125.90(12)
C14 C13 C12 108.2(2)
C14 C13 H13 125.70(13)
C12 C13 H13 126.05(12)
C13 C14 N3 106.4(2)
C13 C14 C15 131.5(2)
N3 C14 C15 122.2(2)
C14 C15 C16 110.5(2)
C14 C15 C38 111.9(2)
C16 C15 C38 107.8(2)
C14 C15 C37 108.6(2)
C16 C15 C37 109.3(2)
C38 C15 C37 108.8(2)
C17 C16 N4 106.6(2)
C17 C16 C15 130.6(2)
N4 C16 C15 122.7(2)
C16 C17 C18 108.2(2)
C16 C17 H17 125.91(12)
C18 C17 H17 125.88(12)
C19 C18 C17 108.5(2)
C19 C18 H18 125.75(12)
C17 C18 H18 125.80(12)
C18 C19 N4 106.5(2)
C18 C19 C20 129.7(2)
N4 C19 C20 123.8(2)
C19 C20 C1 111.3(2)
C19 C20 C45 108.7(2)
C1 C20 C45 108.8(2)
C19 C20 C46 111.2(2)
C1 C20 C46 109.1(2)
C45 C20 C46 107.6(2)
C5 C21 H21A 110.3(12)
C5 C21 H21B 110.4(14)
H21A C21 H21B 108.6(18)
C5 C21 H21C 110.2(12)
H21A C21 H21C 110.0(18)
H21B C21 H21C 107.2(19)
C27 C22 C23 117.2(2)
C27 C22 C5 122.0(2)
C23 C22 C5 120.8(2)
C24 C23 C22 121.7(2)
C24 C23 H23 119.16(14)
C22 C23 H23 119.11(12)
C25 C24 C23 119.5(2)
C25 C24 H24 120.27(13)
C23 C24 H24 120.20(14)
O28 C25 C26 117.3(2)
O28 C25 C24 123.2(2)
C26 C25 C24 119.6(2)
C25 C26 C27 120.1(2)
C25 C26 H26 120.11(12)
C27 C26 H26 119.81(14)
C22 C27 C26 121.8(2)
C22 C27 H27 119.02(12)
C26 C27 H27 119.14(14)
C25 O28 H28 109.9(19)
C10 C29 H29A 112.6(14)
C10 C29 H29B 108.8(14)
H29A C29 H29B 106.8(19)
C10 C29 H29C 112.0(14)
H29A C29 H29C 107.5(19)
H29B C29 H29C 109.0(18)
C31 C30 C35 117.4(2)
C31 C30 C10 124.4(2)
C35 C30 C10 118.0(2)
C32 C31 C30 121.1(2)
C32 C31 H31 119.54(12)
C30 C31 H31 119.41(11)
C33 C32 C31 120.1(2)
C33 C32 H32 119.91(12)
C31 C32 H32 120.02(12)
O36 C33 C34 121.1(2)
O36 C33 C32 118.8(2)
C34 C33 C32 120.1(2)
C33 C34 C35 119.1(2)
C33 C34 H34 120.47(12)
C35 C34 H34 120.41(12)
C34 C35 C30 122.2(2)
C34 C35 H35 118.92(12)
C30 C35 H35 118.88(12)
C33 O36 H36 105.6(18)
C15 C37 H37A 109.9(13)
C15 C37 H37B 110.7(13)
H37A C37 H37B 110.7(18)
C15 C37 H37C 108.5(13)
H37A C37 H37C 109.9(18)
H37B C37 H37C 107.0(19)
C39 C38 C43 117.8(2)
C39 C38 C15 123.0(2)
C43 C38 C15 119.2(2)
C38 C39 C40 121.1(2)
C38 C39 H39 119.53(12)
C40 C39 H39 119.36(13)
C41 C40 C39 119.7(2)
C41 C40 H40 120.12(12)
C39 C40 H40 120.13(13)
C40 C41 O44 118.4(2)
C40 C41 C42 120.3(2)
O44 C41 C42 121.2(2)
C43 C42 C41 119.3(2)
C43 C42 H42 120.30(13)
C41 C42 H42 120.40(12)
C42 C43 C38 121.5(2)
C42 C43 H43 119.18(13)
C38 C43 H43 119.28(12)
C41 O44 H44 110.0(17)
C20 C45 H45A 111.2(13)
C20 C45 H45B 109.2(15)
H45A C45 H45B 107.9(19)
C20 C45 H45C 110.8(14)
H45A C45 H45C 108.9(19)
H45B C45 H45C 108.8(19)
C51 C46 C47 117.3(2)
C51 C46 C20 120.8(2)
C47 C46 C20 121.8(2)
C48 C47 C46 121.4(2)
C48 C47 H47 119.37(12)
C46 C47 H47 119.23(11)
C49 C48 C47 119.6(2)
C49 C48 H48 120.27(11)
C47 C48 H48 120.13(12)
C50 C49 C48 120.2(2)
C50 C49 O52 121.7(2)
C48 C49 O52 118.1(2)
C49 C50 C51 119.3(2)
C49 C50 H50 120.34(12)
C51 C50 H50 120.34(12)
C46 C51 C50 122.1(2)
C46 C51 H51 118.95(11)
C50 C51 H51 118.93(12)
C49 O52 H52 109.5(18)
O1B C2B C3B 112.3(7)
O1B C2B H2BA 109.0(4)
C3B C2B H2BA 105.3(7)
O1B C2B H2BB 108.4(4)
C3B C2B H2BB 113.9(6)
H2BA C2B H2BB 107.8
C2B C3B H3BA 108.3(6)
C2B C3B H3BB 114.4(6)
H3BA C3B H3BB 109.5
C2B C3B H3BC 105.7(7)
H3BA C3B H3BC 109.5
H3BB C3B H3BC 109.5
H3AA C3B H3AB 79.4(12)
H3AA C3B H3AC 102.8(15)
H3AB C3B H3AC 70.4(8)
O1A C2A C3A 112.2(4)
O1A C2A H2AA 109.7(2)
C3A C2A H2AA 108.1(3)
O1A C2A H2AB 109.0(2)
C3A C2A H2AB 109.7(3)
H2AA C2A H2AB 108.1
H3BA C3A H3BB 79.9(11)
H3BA C3A H3BC 101.5(13)
H3BB C3A H3BC 70.2(7)
C2A C3A H3AA 110.8(3)
C2A C3A H3AB 109.6(3)
H3AA C3A H3AB 109.5
C2A C3A H3AC 108.0(3)
H3AA C3A H3AC 109.5
H3AB C3A H3AC 109.5
H1WA O1W H1WB 117.1(43)

loop_
_geom_bond_atom_site_label_1
_geom_bond_atom_site_label_2
_geom_bond_distance
N1 C1 1.378(3)
N1 C4 1.387(3)
N1 H1N 0.88
N2 C6 1.381(2)
N2 C9 1.381(3)
N2 H2N 0.88
N3 C11 1.378(3)
N3 C14 1.386(3)
N3 H3N 0.88
N4 C16 1.380(2)
N4 C19 1.383(3)
N4 H4N 0.88
C1 C2 1.372(3)
C1 C20 1.522(3)
C2 C3 1.417(3)
C2 H2 0.95
C3 C4 1.371(3)
C3 H3 0.95
C4 C5 1.513(3)
C5 C6 1.525(3)
C5 C21 1.545(3)
C5 C22 1.550(3)
C6 C7 1.363(3)
C7 C8 1.409(3)
C7 H7 0.95
C8 C9 1.369(3)
C8 H8 0.95
C9 C10 1.523(3)
C10 C11 1.519(3)
C10 C29 1.540(3)
C10 C30 1.547(3)
C11 C12 1.363(3)
C12 C13 1.417(3)
C12 H12 0.95
C13 C14 1.367(3)
C13 H13 0.95
C14 C15 1.510(3)
C15 C16 1.520(3)
C15 C38 1.546(3)
C15 C37 1.548(3)
C16 C17 1.367(3)
C17 C18 1.407(3)
C17 H17 0.95
C18 C19 1.363(3)
C18 H18 0.95
C19 C20 1.514(3)
C20 C45 1.547(3)
C20 C46 1.554(3)
C21 H21A 0.99(2)
C21 H21B 1.03(2)
C21 H21C 1.02(3)
C22 C27 1.382(3)
C22 C23 1.395(3)
C23 C24 1.392(3)
C23 H23 0.95
C24 C25 1.387(3)
C24 H24 0.95
C25 O28 1.369(2)
C25 C26 1.380(3)
C26 C27 1.388(3)
C26 H26 0.95
C27 H27 0.95
O28 H28 0.89(3)
C29 H29A 1.00(3)
C29 H29B 1.01(2)
C29 H29C 1.01(2)
C30 C31 1.391(3)
C30 C35 1.397(3)
C31 C32 1.391(3)
C31 H31 0.95
C32 C33 1.385(3)
C32 H32 0.95
C33 O36 1.383(2)
C33 C34 1.384(3)
C34 C35 1.384(3)
C34 H34 0.95
C35 H35 0.95
C37 H37A 0.99(2)
C37 H37B 0.99(2)
C37 H37C 1.02(3)
C38 C39 1.391(3)
C38 C43 1.397(3)
C39 C40 1.394(3)
C39 H39 0.95
C40 C41 1.378(3)
C40 H40 0.95
C41 O44 1.383(2)
C41 C42 1.391(3)
C42 C43 1.386(3)
C42 H42 0.95
C43 H43 0.95
C45 H45A 1.01(2)
C45 H45B 0.99(2)
C45 H45C 0.98(2)
C46 C51 1.389(3)
C46 C47 1.395(3)
C47 C48 1.393(3)
C47 H47 0.95
C48 C49 1.384(3)
C48 H48 0.95
C49 C50 1.382(3)
C49 O52 1.388(2)
C50 C51 1.389(3)
C50 H50 0.95
C51 H51 0.95
O1B C2B 1.415(7)
O1B H2AA 1.329(7)
C2B C3B 1.519(8)
C2B H2BA 0.96
C2B H2BB 0.96
C2B H3AB 1.526(9)
C3B H3BA 0.96
C3B H3BB 0.96
C3B H3BC 0.96
C3B H3AA 0.804(14)
C3B H3AB 1.502(15)
C3B H3AC 1.18(2)
O1A C2A 1.444(4)
C2A C3A 1.504(5)
C2A H2AA 0.96
C2A H2AB 0.96
C3A H3AA 0.96
C3A H3AB 0.96
C3A H3AC 0.96
O1W H1WA 0.94(6)
O1W H1WB 0.84(6)
